data_7130779
loop_
_publ_author_name
'Iguchi, Honami'
'Katayama, Nobuki'
'Suzuki, Takeyuki'
'Fujihara, Tetsuaki'
'Jing, Yuan'
'Toyao, Takashi'
'Maeno, Zen'
'Shimizu, Ken-ichi'
'Obora, Yasushi'

_publ_section_title
;
 Dimethylacetamide-stabilized ruthenium nanoparticles for catalysing
 \a-alkylations of amides with alcohols
;
_journal_name_full 'Chemical Communications'
_journal_paper_doi 10.1039/D2CC04133B
_journal_year 2022
_chemical_formula_moiety 'C15 H22 N2 O2'
_chemical_formula_sum 'C15 H22 N2 O2'
_chemical_formula_weight 262.35
_space_group_crystal_system orthorhombic
_space_group_IT_number 61
_space_group_name_Hall '-P 2ac 2ab'
_space_group_name_H-M_alt 'P b c a'
_atom_sites_solution_hydrogens geom
_atom_sites_solution_primary direct
_atom_sites_solution_secondary difmap
_audit_update_record
;
2022-07-06 deposited with the CCDC.	2022-09-27 downloaded from the CCDC.
;
_cell_angle_alpha 90.0000
_cell_angle_beta 90.0000
_cell_angle_gamma 90.0000
_cell_formula_units_Z 8
_cell_length_a 7.960(4)
_cell_length_b 11.510(6)
_cell_length_c 32.253(18)
_cell_measurement_reflns_used 5931
_cell_measurement_temperature 293
_cell_measurement_theta_max 27.50
_cell_measurement_theta_min 3.20
_cell_volume 2955(3)
_computing_cell_refinement 'CrystalClear-SM Expert 2.1 b46'
_computing_data_collection 'CrystalClear-SM Expert 2.1 b46 (Rigaku, 2016)'
_computing_data_reduction 'CrystalClear-SM Expert 2.1 b46'
_computing_molecular_graphics 'CrystalStructure 4.2'
_computing_publication_material 'CrystalStructure 4.2 (Rigaku, 2015)'
_computing_structure_refinement 'SHELXL97 (Sheldrick, 2008)'
_computing_structure_solution 'SHELXS97 (Sheldrick, 2008)'
_diffrn_ambient_temperature 293
_diffrn_detector_area_resol_mean 7.111
_diffrn_measured_fraction_theta_full 0.996
_diffrn_measured_fraction_theta_max 0.996
_diffrn_measurement_device_type 'Rigaku Saturn724'
_diffrn_measurement_method \w
_diffrn_radiation_type 'Mo K\a'
_diffrn_radiation_wavelength 0.71075
_diffrn_reflns_av_R_equivalents 0.1364
_diffrn_reflns_Laue_measured_fraction_full 0.000
_diffrn_reflns_Laue_measured_fraction_max 0.000
_diffrn_reflns_limit_h_max 10
_diffrn_reflns_limit_h_min -10
_diffrn_reflns_limit_k_max 14
_diffrn_reflns_limit_k_min -14
_diffrn_reflns_limit_l_max 41
_diffrn_reflns_limit_l_min -36
_diffrn_reflns_number 22156
_diffrn_reflns_point_group_measured_fraction_full 0.000
_diffrn_reflns_point_group_measured_fraction_max 0.000
_diffrn_reflns_theta_full 27.490
_diffrn_reflns_theta_max 27.490
_diffrn_reflns_theta_min 3.175
_diffrn_standards_number 0
_exptl_absorpt_coefficient_mu 0.079
_exptl_absorpt_correction_T_max 0.992
_exptl_absorpt_correction_T_min 0.471
_exptl_absorpt_correction_type multi-scan
_exptl_absorpt_process_details 'REQAB (Rigaku, 1998)'
_exptl_crystal_colour colorless
_exptl_crystal_density_diffrn 1.179
_exptl_crystal_density_method 'not measured'
_exptl_crystal_description prism
_exptl_crystal_F_000 1136.00
_exptl_crystal_size_max 0.250
_exptl_crystal_size_mid 0.200
_exptl_crystal_size_min 0.100
_refine_diff_density_max 0.50
_refine_diff_density_min -0.50
_refine_ls_extinction_method none
_refine_ls_goodness_of_fit_ref 1.106
_refine_ls_hydrogen_treatment constr
_refine_ls_number_parameters 172
_refine_ls_number_reflns 3383
_refine_ls_number_restraints 0
_refine_ls_R_factor_all 0.1408
_refine_ls_R_factor_gt 0.0982
_refine_ls_shift/su_max 0.000
_refine_ls_structure_factor_coef Fsqd
_refine_ls_weighting_details 'w = 1/[\s^2^(Fo^2^)+(0.1259P)^2^+2.3284P] where P=(Fo^2^+2Fc^2^)/3'
_refine_ls_weighting_scheme calc
_refine_ls_wR_factor_gt 0.2513
_refine_ls_wR_factor_ref 0.2789
_reflns_number_gt 2274
_reflns_number_total 3383
_reflns_threshold_expression F^2^>2.0\s(F^2^)
_cod_data_source_file d2cc04133b2.cif
_cod_data_source_block 4a
_cod_database_code 7130779

loop_
_space_group_symop_id
_space_group_symop_operation_xyz
1 +X,+Y,+Z
2 1/2+X,1/2-Y,-Z
3 -X,1/2+Y,1/2-Z
4 1/2-X,-Y,1/2+Z
5 -X,-Y,-Z
6 -1/2-X,-1/2+Y,+Z
7 +X,-1/2-Y,-1/2+Z
8 -1/2+X,+Y,-1/2-Z

loop_
_atom_site_label
_atom_site_type_symbol
_atom_site_fract_x
_atom_site_fract_y
_atom_site_fract_z
_atom_site_U_iso_or_equiv
_atom_site_adp_type
_atom_site_occupancy
_atom_site_symmetry_multiplicity
_atom_site_calc_flag
_atom_site_refinement_flags
_atom_site_disorder_assembly
_atom_site_disorder_group
O1 O 0.2321(3) 0.4496(2) 0.15911(7) 0.0321(6) Uani 1 1 d . . .
O2 O 0.6683(3) 0.2109(2) 0.16241(7) 0.0323(6) Uani 1 1 d . . .
N14 N 0.1077(4) 0.3479(2) 0.20995(8) 0.0279(7) Uani 1 1 d . . .
N15 N 0.7140(3) 0.0347(3) 0.13412(9) 0.0279(7) Uani 1 1 d . . .
C3 C 0.2459(4) 0.2770(3) 0.08293(10) 0.0240(7) Uani 1 1 d . . .
C4 C 0.1176(5) 0.1978(3) 0.07561(11) 0.0343(9) Uani 1 1 d . . .
H4 H 0.1073 0.1333 0.0928 0.041 Uiso 1 1 calc R . .
C5 C 0.0042(5) 0.2123(4) 0.04323(12) 0.0434(10) Uani 1 1 d . . .
H5 H -0.0813 0.1584 0.0393 0.052 Uiso 1 1 calc R . .
C6 C 0.0182(5) 0.3062(4) 0.01705(11) 0.0417(10) Uani 1 1 d . . .
H6 H -0.0568 0.3158 -0.0048 0.050 Uiso 1 1 calc R . .
C7 C 0.1446(5) 0.3859(4) 0.02351(11) 0.0380(10) Uani 1 1 d . . .
H7 H 0.1545 0.4497 0.0060 0.046 Uiso 1 1 calc R . .
C8 C 0.2581(5) 0.3715(3) 0.05622(10) 0.0298(8) Uani 1 1 d . . .
H8 H 0.3430 0.4260 0.0602 0.036 Uiso 1 1 calc R . .
C9 C 0.3708(4) 0.2589(3) 0.11785(10) 0.0243(7) Uani 1 1 d . . .
H9 H 0.4439 0.3272 0.1193 0.029 Uiso 1 1 calc R . .
C10 C 0.2846(4) 0.2439(3) 0.15989(10) 0.0249(7) Uani 1 1 d . . .
H10A H 0.1985 0.1846 0.1575 0.030 Uiso 1 1 calc R . .
H10B H 0.3667 0.2169 0.1799 0.030 Uiso 1 1 calc R . .
C11 C 0.4800(4) 0.1523(3) 0.10787(10) 0.0262(7) Uani 1 1 d . . .
H11A H 0.4102 0.0833 0.1090 0.031 Uiso 1 1 calc R . .
H11B H 0.5219 0.1596 0.0797 0.031 Uiso 1 1 calc R . .
C12 C 0.6282(4) 0.1362(3) 0.13701(10) 0.0235(7) Uani 1 1 d . . .
C13 C 0.2051(4) 0.3548(3) 0.17587(10) 0.0234(7) Uani 1 1 d . . .
C16 C 0.0288(5) 0.4532(4) 0.22565(12) 0.0400(10) Uani 1 1 d . . .
H16A H -0.0363 0.4349 0.2499 0.048 Uiso 1 1 calc R . .
H16B H -0.0434 0.4852 0.2047 0.048 Uiso 1 1 calc R . .
H16C H 0.1139 0.5088 0.2327 0.048 Uiso 1 1 calc R . .
C18 C 0.0687(5) 0.2411(4) 0.23234(12) 0.0385(9) Uani 1 1 d . . .
H18A H -0.0029 0.2586 0.2555 0.046 Uiso 1 1 calc R . .
H18B H 0.1709 0.2065 0.2422 0.046 Uiso 1 1 calc R . .
H18C H 0.0125 0.1879 0.2141 0.046 Uiso 1 1 calc R . .
C19 C 0.8549(5) 0.0136(4) 0.16183(11) 0.0357(9) Uani 1 1 d . . .
H19A H 0.9023 -0.0614 0.1560 0.043 Uiso 1 1 calc R . .
H19B H 0.8166 0.0158 0.1900 0.043 Uiso 1 1 calc R . .
H19C H 0.9388 0.0724 0.1577 0.043 Uiso 1 1 calc R . .
C20 C 0.6807(5) -0.0553(3) 0.10365(12) 0.0372(9) Uani 1 1 d . . .
H20A H 0.7574 -0.1187 0.1077 0.045 Uiso 1 1 calc R . .
H20B H 0.6952 -0.0242 0.0763 0.045 Uiso 1 1 calc R . .
H20C H 0.5675 -0.0827 0.1068 0.045 Uiso 1 1 calc R . .

loop_
_atom_site_aniso_label
_atom_site_aniso_U_11
_atom_site_aniso_U_22
_atom_site_aniso_U_33
_atom_site_aniso_U_23
_atom_site_aniso_U_13
_atom_site_aniso_U_12
O1 0.0381(14) 0.0222(13) 0.0360(14) 0.0014(11) 0.0062(11) 0.0027(11)
O2 0.0386(14) 0.0249(14) 0.0332(14) -0.0071(11) -0.0089(11) 0.0009(11)
N14 0.0329(15) 0.0267(16) 0.0241(14) 0.0021(12) 0.0031(12) 0.0021(13)
N15 0.0284(14) 0.0241(15) 0.0310(15) -0.0048(13) -0.0071(12) 0.0060(12)
C3 0.0299(16) 0.0210(16) 0.0211(15) -0.0014(13) 0.0015(13) 0.0040(14)
C4 0.042(2) 0.033(2) 0.0283(18) 0.0009(16) -0.0053(15) 0.0007(17)
C5 0.044(2) 0.047(3) 0.040(2) -0.009(2) -0.0125(18) -0.001(2)
C6 0.043(2) 0.055(3) 0.0277(19) -0.0082(19) -0.0067(17) 0.015(2)
C7 0.053(2) 0.039(2) 0.0219(17) 0.0084(17) 0.0079(16) 0.0193(19)
C8 0.0365(18) 0.0250(18) 0.0278(18) 0.0052(15) 0.0042(15) 0.0062(15)
C9 0.0282(16) 0.0221(17) 0.0225(16) 0.0006(13) -0.0033(13) 0.0007(13)
C10 0.0301(17) 0.0194(16) 0.0252(17) 0.0033(13) -0.0009(14) 0.0019(13)
C11 0.0348(18) 0.0217(17) 0.0220(16) -0.0034(14) -0.0029(13) 0.0061(14)
C12 0.0296(16) 0.0205(17) 0.0205(15) -0.0006(13) 0.0012(13) -0.0021(14)
C13 0.0219(15) 0.0233(17) 0.0249(16) 0.0012(14) -0.0043(12) -0.0026(13)
C16 0.046(2) 0.041(2) 0.033(2) -0.0051(18) 0.0042(17) 0.0094(19)
C18 0.047(2) 0.038(2) 0.030(2) 0.0032(17) 0.0076(17) -0.0035(18)
C19 0.0336(19) 0.033(2) 0.041(2) -0.0080(17) -0.0118(16) 0.0067(16)
C20 0.040(2) 0.030(2) 0.042(2) -0.0123(17) -0.0099(17) 0.0080(17)

loop_
_atom_type_symbol
_atom_type_description
_atom_type_scat_dispersion_real
_atom_type_scat_dispersion_imag
_atom_type_scat_source
C C 0.0033 0.0016
;
International Tables for Crystallography
(Vol. C, Tables 4.2.6.8 and 6.1.1.4)
;
H H 0.0000 0.0000
;
International Tables for Crystallography
(Vol. C, Table 6.1.1.4)
;
N N 0.0061 0.0033
;
International Tables for Crystallography
(Vol. C, Tables 4.2.6.8 and 6.1.1.4)
;
O O 0.0106 0.0060
;
International Tables for Crystallography
(Vol. C, Tables 4.2.6.8 and 6.1.1.4)
;

loop_
_geom_angle_atom_site_label_1
_geom_angle_atom_site_label_2
_geom_angle_atom_site_label_3
_geom_angle
_geom_angle_site_symmetry_1
_geom_angle_site_symmetry_3
_geom_angle_publ_flag
C13 N14 C16 118.9(3) . . ?
C13 N14 C18 125.1(3) . . ?
C16 N14 C18 115.9(3) . . ?
C12 N15 C20 124.7(3) . . ?
C12 N15 C19 119.4(3) . . ?
C20 N15 C19 115.9(3) . . ?
C4 C3 C8 117.4(3) . . ?
C4 C3 C9 121.2(3) . . ?
C8 C3 C9 121.4(3) . . ?
C3 C4 C5 121.7(4) . . ?
C3 C4 H4 119.1 . . ?
C5 C4 H4 119.1 . . ?
C6 C5 C4 120.2(4) . . ?
C6 C5 H5 119.9 . . ?
C4 C5 H5 119.9 . . ?
C5 C6 C7 119.3(4) . . ?
C5 C6 H6 120.3 . . ?
C7 C6 H6 120.3 . . ?
C6 C7 C8 120.5(4) . . ?
C6 C7 H7 119.8 . . ?
C8 C7 H7 119.8 . . ?
C3 C8 C7 120.9(4) . . ?
C3 C8 H8 119.5 . . ?
C7 C8 H8 119.5 . . ?
C3 C9 C10 112.3(3) . . ?
C3 C9 C11 109.0(3) . . ?
C10 C9 C11 110.4(3) . . ?
C3 C9 H9 108.3 . . ?
C10 C9 H9 108.3 . . ?
C11 C9 H9 108.3 . . ?
C13 C10 C9 113.2(3) . . ?
C13 C10 H10A 108.9 . . ?
C9 C10 H10A 108.9 . . ?
C13 C10 H10B 108.9 . . ?
C9 C10 H10B 108.9 . . ?
H10A C10 H10B 107.8 . . ?
C12 C11 C9 114.0(3) . . ?
C12 C11 H11A 108.8 . . ?
C9 C11 H11A 108.8 . . ?
C12 C11 H11B 108.8 . . ?
C9 C11 H11B 108.8 . . ?
H11A C11 H11B 107.6 . . ?
O2 C12 N15 121.1(3) . . ?
O2 C12 C11 121.9(3) . . ?
N15 C12 C11 117.0(3) . . ?
O1 C13 N14 120.5(3) . . ?
O1 C13 C10 121.5(3) . . ?
N14 C13 C10 117.9(3) . . ?
N14 C16 H16A 109.5 . . ?
N14 C16 H16B 109.5 . . ?
H16A C16 H16B 109.5 . . ?
N14 C16 H16C 109.5 . . ?
H16A C16 H16C 109.5 . . ?
H16B C16 H16C 109.5 . . ?
N14 C18 H18A 109.5 . . ?
N14 C18 H18B 109.5 . . ?
H18A C18 H18B 109.5 . . ?
N14 C18 H18C 109.5 . . ?
H18A C18 H18C 109.5 . . ?
H18B C18 H18C 109.5 . . ?
N15 C19 H19A 109.5 . . ?
N15 C19 H19B 109.5 . . ?
H19A C19 H19B 109.5 . . ?
N15 C19 H19C 109.5 . . ?
H19A C19 H19C 109.5 . . ?
H19B C19 H19C 109.5 . . ?
N15 C20 H20A 109.5 . . ?
N15 C20 H20B 109.5 . . ?
H20A C20 H20B 109.5 . . ?
N15 C20 H20C 109.5 . . ?
H20A C20 H20C 109.5 . . ?
H20B C20 H20C 109.5 . . ?

loop_
_geom_bond_atom_site_label_1
_geom_bond_atom_site_label_2
_geom_bond_distance
_geom_bond_site_symmetry_2
_geom_bond_publ_flag
O1 C13 1.237(4) . ?
O2 C12 1.230(4) . ?
N14 C13 1.348(4) . ?
N14 C16 1.456(5) . ?
N14 C18 1.459(5) . ?
N15 C12 1.356(4) . ?
N15 C20 1.453(4) . ?
N15 C19 1.454(4) . ?
C3 C4 1.389(5) . ?
C3 C8 1.391(5) . ?
C3 C9 1.517(4) . ?
C4 C5 1.390(5) . ?
C4 H4 0.9300 . ?
C5 C6 1.377(6) . ?
C5 H5 0.9300 . ?
C6 C7 1.377(6) . ?
C6 H6 0.9300 . ?
C7 C8 1.399(5) . ?
C7 H7 0.9300 . ?
C8 H8 0.9300 . ?
C9 C10 1.529(4) . ?
C9 C11 1.537(5) . ?
C9 H9 0.9800 . ?
C10 C13 1.515(5) . ?
C10 H10A 0.9700 . ?
C10 H10B 0.9700 . ?
C11 C12 1.520(4) . ?
C11 H11A 0.9700 . ?
C11 H11B 0.9700 . ?
C16 H16A 0.9600 . ?
C16 H16B 0.9600 . ?
C16 H16C 0.9600 . ?
C18 H18A 0.9600 . ?
C18 H18B 0.9600 . ?
C18 H18C 0.9600 . ?
C19 H19A 0.9600 . ?
C19 H19B 0.9600 . ?
C19 H19C 0.9600 . ?
C20 H20A 0.9600 . ?
C20 H20B 0.9600 . ?
C20 H20C 0.9600 . ?

loop_
_geom_torsion_atom_site_label_1
_geom_torsion_atom_site_label_2
_geom_torsion_atom_site_label_3
_geom_torsion_atom_site_label_4
_geom_torsion
_geom_torsion_site_symmetry_1
_geom_torsion_site_symmetry_2
_geom_torsion_site_symmetry_3
_geom_torsion_site_symmetry_4
_geom_torsion_publ_flag
C8 C3 C4 C5 -0.7(5) . . . . ?
C9 C3 C4 C5 -178.8(3) . . . . ?
C3 C4 C5 C6 0.8(6) . . . . ?
C4 C5 C6 C7 -0.6(6) . . . . ?
C5 C6 C7 C8 0.2(6) . . . . ?
C4 C3 C8 C7 0.3(5) . . . . ?
C9 C3 C8 C7 178.4(3) . . . . ?
C6 C7 C8 C3 -0.1(5) . . . . ?
C4 C3 C9 C10 -55.4(4) . . . . ?
C8 C3 C9 C10 126.6(3) . . . . ?
C4 C3 C9 C11 67.3(4) . . . . ?
C8 C3 C9 C11 -110.7(4) . . . . ?
C3 C9 C10 C13 -70.3(4) . . . . ?
C11 C9 C10 C13 167.8(3) . . . . ?
C3 C9 C11 C12 170.7(3) . . . . ?
C10 C9 C11 C12 -65.4(4) . . . . ?
C20 N15 C12 O2 -176.7(3) . . . . ?
C19 N15 C12 O2 0.6(5) . . . . ?
C20 N15 C12 C11 4.0(5) . . . . ?
C19 N15 C12 C11 -178.7(3) . . . . ?
C9 C11 C12 O2 -9.3(5) . . . . ?
C9 C11 C12 N15 170.0(3) . . . . ?
C16 N14 C13 O1 2.6(5) . . . . ?
C18 N14 C13 O1 -179.5(3) . . . . ?
C16 N14 C13 C10 -179.5(3) . . . . ?
C18 N14 C13 C10 -1.6(5) . . . . ?
C9 C10 C13 O1 -10.5(4) . . . . ?
C9 C10 C13 N14 171.6(3) . . . . ?
